data_2209389
loop_
_publ_author_name
'Samas, Brian'
'Macikenas, Dainius'

_publ_section_title
;
 Bis[(2,6-diisopropylphenyl)ammonium] ethane-1,2-disulfonate dihydrate
;
_journal_coeditor_code BI2013
_journal_issue 7
_journal_name_full 'Acta Crystallographica Section E'
_journal_page_first o2809
_journal_page_last o2810
_journal_paper_doi 10.1107/S1600536806019386
_journal_volume 62
_journal_year 2006
_chemical_formula_iupac '2C12 H20 N +, C2 H4 O6 S2 2-, 2H2 O'
_chemical_formula_moiety '2C12 H20 N +, C2 H4 O6 S2 2-, 2H2 O'
_chemical_formula_sum 'C26 H48 N2 O8 S2'
_chemical_formula_weight 580.78
_chemical_name_systematic
;
Bis[(2,6-diisopropylphenyl)ammonium] ethane-1,2-disulfonate  dihydrate
;
_space_group_IT_number 2
_symmetry_cell_setting triclinic
_symmetry_space_group_name_Hall '-P 1'
_symmetry_space_group_name_H-M 'P -1'
_atom_sites_solution_hydrogens geom
_atom_sites_solution_primary direct
_atom_sites_solution_secondary difmap
_cell_angle_alpha 81.476(5)
_cell_angle_beta 89.700(5)
_cell_angle_gamma 86.211(5)
_cell_formula_units_Z 1
_cell_length_a 6.0827(19)
_cell_length_b 9.422(3)
_cell_length_c 13.909(5)
_cell_measurement_reflns_used 887
_cell_measurement_temperature 173(2)
_cell_measurement_theta_max 27.46
_cell_measurement_theta_min 2.96
_cell_volume 786.6(5)
_computing_cell_refinement SMART
_computing_data_collection 'SMART (Bruker, 2003)'
_computing_data_reduction 'SAINT-Plus (Bruker, 2003)'
_computing_molecular_graphics
;
SHELXTL (Bruker, 2003), PLATON (Spek, 2003) and POV-RAY
(Persistence of Vision,
2004)
;
_computing_publication_material SHELXTL
_computing_structure_refinement 'SHELXL97 (Sheldrick, 1997)'
_computing_structure_solution 'SHELXS97 (Sheldrick, 1997)'
_diffrn_ambient_temperature 173(2)
_diffrn_measured_fraction_theta_full 0.999
_diffrn_measured_fraction_theta_max 0.999
_diffrn_measurement_device_type 'Bruker SMART APEX CCD'
_diffrn_measurement_method '\f and \w'
_diffrn_radiation_monochromator graphite
_diffrn_radiation_source 'fine-focus sealed tube'
_diffrn_radiation_type MoK\a
_diffrn_radiation_wavelength 0.71073
_diffrn_reflns_av_R_equivalents 0.0260
_diffrn_reflns_av_sigmaI/netI 0.0234
_diffrn_reflns_limit_h_max 7
_diffrn_reflns_limit_h_min -7
_diffrn_reflns_limit_k_max 11
_diffrn_reflns_limit_k_min -11
_diffrn_reflns_limit_l_max 16
_diffrn_reflns_limit_l_min -16
_diffrn_reflns_number 11376
_diffrn_reflns_theta_full 25.35
_diffrn_reflns_theta_max 25.35
_diffrn_reflns_theta_min 1.48
_diffrn_standards_number 0
_exptl_absorpt_coefficient_mu 0.215
_exptl_absorpt_correction_T_max 0.990
_exptl_absorpt_correction_T_min 0.877
_exptl_absorpt_correction_type multi-scan
_exptl_absorpt_process_details '(SADABS; Sheldrick, 2002)'
_exptl_crystal_colour colorless
_exptl_crystal_density_diffrn 1.226
_exptl_crystal_density_method 'not measured'
_exptl_crystal_description plate
_exptl_crystal_F_000 314
_exptl_crystal_size_max 0.23
_exptl_crystal_size_mid 0.21
_exptl_crystal_size_min 0.05
_refine_diff_density_max 0.390
_refine_diff_density_min -0.238
_refine_ls_extinction_method none
_refine_ls_goodness_of_fit_ref 1.040
_refine_ls_hydrogen_treatment mixed
_refine_ls_matrix_type full
_refine_ls_number_parameters 196
_refine_ls_number_reflns 2883
_refine_ls_number_restraints 0
_refine_ls_restrained_S_all 1.040
_refine_ls_R_factor_all 0.0458
_refine_ls_R_factor_gt 0.0406
_refine_ls_shift/su_max 0.000
_refine_ls_shift/su_mean 0.000
_refine_ls_structure_factor_coef Fsqd
_refine_ls_weighting_details 'calc w=1/[\s^2^(Fo^2^)+(0.0571P)^2^+0.366P] where P=(Fo^2^+2Fc^2^)/3'
_refine_ls_weighting_scheme calc
_refine_ls_wR_factor_gt 0.1041
_refine_ls_wR_factor_ref 0.1078
_reflns_number_gt 2557
_reflns_number_total 2883
_reflns_threshold_expression I>2\s(I)
_cod_data_source_file bi2013.cif
_cod_data_source_block I
_cod_depositor_comments
;
The following automatic conversions were performed:
'_geom_hbond_publ_flag' value 'Y' changed to 'y' according to
'/home/saulius/struct/CIF-dictionaries/cif_core.dic' dictionary named
'cif_core.dic' version 2.4.1 from 2010-06-29 (5 times).

Automatic conversion script
Id: cif_fix_enum 1527 2010-12-29 10:47:43Z saulius 

The following automatic conversions were performed:

'_geom_hbond_publ_flag' value 'Y' changed to 'y' according to
/home/saulius/struct/CIF-dictionaries/cif_core.dic dictionary named
'cif_core.dic' version 2.4.1 from 2010-06-29 (5 times).

Automatic conversion script
Id: cif_fix_values 1715 2011-07-08 13:25:40Z adriana 
;
_cod_database_code 2209389
_cod_database_fobs_code 2209389

loop_
_symmetry_equiv_pos_as_xyz
'x, y, z'
'-x, -y, -z'

loop_
_atom_site_type_symbol
_atom_site_label
_atom_site_fract_x
_atom_site_fract_y
_atom_site_fract_z
_atom_site_U_iso_or_equiv
_atom_site_adp_type
_atom_site_calc_flag
_atom_site_refinement_flags
_atom_site_occupancy
C C1 -0.0912(3) 1.0270(3) 0.78871(17) 0.0530(6) Uani d . 1
H H1A -0.1282 0.9337 0.7723 0.079 Uiso calc R 1
H H1B -0.1807 1.1040 0.7490 0.079 Uiso calc R 1
H H1C -0.1213 1.0302 0.8577 0.079 Uiso calc R 1
C C2 0.2147(4) 1.1951(2) 0.78625(19) 0.0564(7) Uani d . 1
H H2A 0.1844 1.2067 0.8540 0.085 Uiso calc R 1
H H2B 0.1285 1.2696 0.7429 0.085 Uiso calc R 1
H H2C 0.3720 1.2040 0.7731 0.085 Uiso calc R 1
S S1 1.03284(7) 0.28438(5) 0.46200(3) 0.02682(15) Uani d . 1
N N1 0.4559(3) 0.85005(18) 0.68219(11) 0.0263(3) Uani d . 1
O O1 0.5452(3) 0.11636(19) 0.59538(14) 0.0571(5) Uani d . 1
O O3 0.9267(2) 0.24418(16) 0.37761(10) 0.0405(4) Uani d . 1
O O4 1.2717(2) 0.27970(13) 0.45162(9) 0.0311(3) Uani d . 1
C C3 0.4382(3) 0.83239(18) 0.78887(12) 0.0249(4) Uani d . 1
C C4 0.5663(3) 0.72155(18) 0.84501(13) 0.0279(4) Uani d . 1
C C5 0.1513(3) 1.04722(19) 0.76872(13) 0.0293(4) Uani d . 1
H H5 0.1784 1.0397 0.6986 0.035 Uiso calc R 1
C C6 0.2938(3) 0.92821(18) 0.82917(13) 0.0270(4) Uani d . 1
C C7 0.5445(3) 0.7100(2) 0.94524(14) 0.0364(4) Uani d . 1
H H7 0.6282 0.6359 0.9857 0.044 Uiso calc R 1
C C8 0.7189(3) 0.6168(2) 0.79900(14) 0.0329(4) Uani d . 1
H H8 0.7816 0.6713 0.7391 0.039 Uiso calc R 1
C C9 0.4036(4) 0.8039(2) 0.98718(14) 0.0406(5) Uani d . 1
H H9 0.3914 0.7940 1.0559 0.049 Uiso calc R 1
C C10 0.2810(3) 0.9115(2) 0.92993(13) 0.0356(4) Uani d . 1
H H10 0.1856 0.9759 0.9598 0.043 Uiso calc R 1
O O5 0.9637(2) 0.20886(16) 0.55326(10) 0.0421(4) Uani d . 1
C C12 0.5875(4) 0.4989(2) 0.76736(17) 0.0454(5) Uani d . 1
H H12A 0.5206 0.4448 0.8245 0.068 Uiso calc R 1
H H12B 0.6861 0.4336 0.7357 0.068 Uiso calc R 1
H H12C 0.4715 0.5425 0.7216 0.068 Uiso calc R 1
C C13 0.9123(4) 0.5514(3) 0.86413(17) 0.0504(6) Uani d . 1
H H13A 0.9886 0.6284 0.8872 0.076 Uiso calc R 1
H H13B 1.0150 0.4961 0.8270 0.076 Uiso calc R 1
H H13C 0.8574 0.4876 0.9199 0.076 Uiso calc R 1
C C14 0.9477(3) 0.4694(2) 0.45946(14) 0.0355(4) Uani d . 1
H H14A 0.9888 0.5241 0.3963 0.043 Uiso calc R 1
H H14B 0.7854 0.4798 0.4654 0.043 Uiso calc R 1
H H99A 0.563(4) 0.795(3) 0.6608(16) 0.045(6) Uiso d . 1
H H99B 0.329(4) 0.827(2) 0.6562(15) 0.036(6) Uiso d . 1
H H99C 0.484(3) 0.942(3) 0.6531(15) 0.037(6) Uiso d . 1
H H98B 0.663(5) 0.135(3) 0.5792(19) 0.055(8) Uiso d . 1
H H98A 0.457(5) 0.162(3) 0.555(2) 0.066(8) Uiso d . 1

loop_
_atom_site_aniso_label
_atom_site_aniso_U_11
_atom_site_aniso_U_22
_atom_site_aniso_U_33
_atom_site_aniso_U_12
_atom_site_aniso_U_13
_atom_site_aniso_U_23
C1 0.0313(11) 0.0774(17) 0.0454(13) 0.0039(11) -0.0039(9) 0.0032(12)
C2 0.0740(17) 0.0305(11) 0.0638(16) 0.0013(11) -0.0282(13) -0.0050(10)
S1 0.0241(2) 0.0288(2) 0.0280(3) -0.00119(17) -0.00013(17) -0.00599(17)
N1 0.0243(8) 0.0287(8) 0.0258(8) -0.0009(7) -0.0003(6) -0.0039(6)
O1 0.0316(9) 0.0592(11) 0.0690(12) -0.0098(8) -0.0089(8) 0.0319(9)
O3 0.0370(8) 0.0512(9) 0.0361(8) -0.0104(6) -0.0030(6) -0.0122(6)
O4 0.0261(7) 0.0339(7) 0.0333(7) 0.0019(5) 0.0008(5) -0.0071(5)
C3 0.0250(8) 0.0269(9) 0.0230(9) -0.0066(7) -0.0004(7) -0.0024(7)
C4 0.0284(9) 0.0251(9) 0.0296(9) -0.0041(7) -0.0011(7) -0.0013(7)
C5 0.0292(9) 0.0303(9) 0.0283(9) 0.0011(7) -0.0016(7) -0.0053(7)
C6 0.0268(9) 0.0263(9) 0.0283(9) -0.0035(7) -0.0020(7) -0.0043(7)
C7 0.0435(11) 0.0341(10) 0.0291(10) 0.0012(8) -0.0042(8) 0.0019(8)
C8 0.0351(10) 0.0288(9) 0.0328(10) 0.0016(8) 0.0006(8) 0.0002(8)
C9 0.0520(13) 0.0455(12) 0.0231(10) 0.0022(10) -0.0009(9) -0.0031(8)
C10 0.0407(11) 0.0365(10) 0.0295(10) 0.0029(8) 0.0015(8) -0.0075(8)
O5 0.0368(8) 0.0516(9) 0.0359(8) -0.0083(6) 0.0022(6) 0.0025(6)
C12 0.0560(13) 0.0329(11) 0.0484(13) -0.0023(10) 0.0018(10) -0.0096(9)
C13 0.0492(13) 0.0490(13) 0.0492(13) 0.0162(10) -0.0082(10) -0.0032(10)
C14 0.0330(10) 0.0375(10) 0.0359(11) 0.0067(8) -0.0054(8) -0.0088(8)

loop_
_atom_type_symbol
_atom_type_description
_atom_type_scat_dispersion_real
_atom_type_scat_dispersion_imag
_atom_type_scat_source
C C 0.0033 0.0016 'International Tables Vol C Tables 4.2.6.8 and 6.1.1.4'
H H 0.0000 0.0000 'International Tables Vol C Tables 4.2.6.8 and 6.1.1.4'
N N 0.0061 0.0033 'International Tables Vol C Tables 4.2.6.8 and 6.1.1.4'
O O 0.0106 0.0060 'International Tables Vol C Tables 4.2.6.8 and 6.1.1.4'
S S 0.1246 0.1234 'International Tables Vol C Tables 4.2.6.8 and 6.1.1.4'

loop_
_geom_angle_atom_site_label_1
_geom_angle_atom_site_label_2
_geom_angle_atom_site_label_3
_geom_angle_site_symmetry_1
_geom_angle
C5 C1 H1A . 109.5
C5 C1 H1B . 109.5
H1A C1 H1B . 109.5
C5 C1 H1C . 109.5
H1A C1 H1C . 109.5
H1B C1 H1C . 109.5
C5 C2 H2A . 109.5
C5 C2 H2B . 109.5
H2A C2 H2B . 109.5
C5 C2 H2C . 109.5
H2A C2 H2C . 109.5
H2B C2 H2C . 109.5
O5 S1 O3 . 114.28(9)
O5 S1 O4 . 112.85(8)
O3 S1 O4 . 111.58(8)
O5 S1 C14 . 107.38(9)
O3 S1 C14 . 104.41(9)
O4 S1 C14 . 105.46(9)
C3 N1 H99A . 114.1(15)
C3 N1 H99B . 109.9(13)
H99A N1 H99B . 106(2)
C3 N1 H99C . 114.6(13)
H99A N1 H99C . 103.7(19)
H99B N1 H99C . 107.6(18)
H98B O1 H98A . 108(3)
C14 C14 S1 2_766 111.39(17)
C14 C14 H14A 2_766 109.4
S1 C14 H14A . 109.4
C14 C14 H14B 2_766 109.4
S1 C14 H14B . 109.4
H14A C14 H14B . 108.0
C6 C3 C4 . 123.09(16)
C6 C3 N1 . 117.81(15)
C4 C3 N1 . 119.11(15)
C7 C4 C3 . 116.87(16)
C7 C4 C8 . 121.18(16)
C3 C4 C8 . 121.94(16)
C1 C5 C6 . 110.45(16)
C1 C5 C2 . 111.75(18)
C6 C5 C2 . 111.14(16)
C1 C5 H5 . 107.8
C6 C5 H5 . 107.8
C2 C5 H5 . 107.8
C10 C6 C3 . 117.19(16)
C10 C6 C5 . 119.40(16)
C3 C6 C5 . 123.41(16)
C9 C7 C4 . 121.28(17)
C9 C7 H7 . 119.4
C4 C7 H7 . 119.4
C4 C8 C12 . 109.92(16)
C4 C8 C13 . 113.70(17)
C12 C8 C13 . 110.67(17)
C4 C8 H8 . 107.4
C12 C8 H8 . 107.4
C13 C8 H8 . 107.4
C10 C9 C7 . 120.28(18)
C10 C9 H9 . 119.9
C7 C9 H9 . 119.9
C9 C10 C6 . 121.29(18)
C9 C10 H10 . 119.4
C6 C10 H10 . 119.4
C8 C12 H12A . 109.5
C8 C12 H12B . 109.5
H12A C12 H12B . 109.5
C8 C12 H12C . 109.5
H12A C12 H12C . 109.5
H12B C12 H12C . 109.5
C8 C13 H13A . 109.5
C8 C13 H13B . 109.5
H13A C13 H13B . 109.5
C8 C13 H13C . 109.5
H13A C13 H13C . 109.5
H13B C13 H13C . 109.5

loop_
_geom_bond_atom_site_label_1
_geom_bond_atom_site_label_2
_geom_bond_site_symmetry_2
_geom_bond_distance
C1 C5 . 1.519(3)
C1 H1A . 0.980
C1 H1B . 0.980
C1 H1C . 0.980
C2 C5 . 1.524(3)
C2 H2A . 0.980
C2 H2B . 0.980
C2 H2C . 0.980
S1 O5 . 1.4353(14)
S1 O3 . 1.4526(14)
S1 O4 . 1.4578(13)
S1 C14 . 1.780(2)
N1 C3 . 1.473(2)
N1 H99A . 0.88(3)
N1 H99B . 0.91(2)
N1 H99C . 0.93(2)
O1 H98B . 0.78(3)
O1 H98A . 0.83(3)
C3 C6 . 1.393(2)
C3 C4 . 1.402(2)
C4 C7 . 1.389(3)
C4 C8 . 1.519(3)
C5 C6 . 1.521(2)
C5 H5 . 1.000
C6 C10 . 1.389(3)
C7 C9 . 1.381(3)
C7 H7 . 0.950
C8 C12 . 1.527(3)
C8 C13 . 1.528(3)
C8 H8 . 1.000
C9 C10 . 1.373(3)
C9 H9 . 0.950
C10 H10 . 0.950
C12 H12A . 0.980
C12 H12B . 0.980
C12 H12C . 0.980
C13 H13A . 0.980
C13 H13B . 0.980
C13 H13C . 0.980
C14 C14 2_766 1.503(4)
C14 H14A . 0.990
C14 H14B . 0.990

loop_
_geom_hbond_atom_site_label_D
_geom_hbond_atom_site_label_H
_geom_hbond_atom_site_label_A
_geom_hbond_site_symmetry_A
_geom_hbond_distance_DH
_geom_hbond_distance_HA
_geom_hbond_distance_DA
_geom_hbond_angle_DHA
_geom_hbond_publ_flag
O1 H98a O4 1_455 0.83(3) 1.99(3) 2.814(2) 175(3) y
O1 H98b O5 . 0.78(3) 2.01(3) 2.777(2) 170(3) y
N1 H99c O1 1_565 0.93(2) 1.78(2) 2.706(2) 178(2) y
N1 H99b O3 2_666 0.91(2) 1.83(2) 2.722(2) 170(2) y
N1 H99a O4 2_766 0.88(3) 2.04(2) 2.842(2) 150(2) y

loop_
_geom_torsion_atom_site_label_1
_geom_torsion_atom_site_label_2
_geom_torsion_atom_site_label_3
_geom_torsion_atom_site_label_4
_geom_torsion_site_symmetry_4
_geom_torsion
O5 S1 C14 C14 2_766 60.9(2)
O3 S1 C14 C14 2_766 -177.46(19)
O4 S1 C14 C14 2_766 -59.7(2)
C6 C3 C4 C7 . -0.1(3)
N1 C3 C4 C7 . 179.65(16)
C6 C3 C4 C8 . 178.74(16)
N1 C3 C4 C8 . -1.5(3)
C4 C3 C6 C10 . 0.6(3)
N1 C3 C6 C10 . -179.12(16)
C4 C3 C6 C5 . -178.95(16)
N1 C3 C6 C5 . 1.3(3)
C1 C5 C6 C10 . -60.2(2)
C2 C5 C6 C10 . 64.4(2)
C1 C5 C6 C3 . 119.4(2)
C2 C5 C6 C3 . -116.0(2)
C3 C4 C7 C9 . -0.2(3)
C8 C4 C7 C9 . -179.11(18)
C7 C4 C8 C12 . 97.6(2)
C3 C4 C8 C12 . -81.2(2)
C7 C4 C8 C13 . -27.1(3)
C3 C4 C8 C13 . 154.07(18)
C4 C7 C9 C10 . 0.1(3)
C7 C9 C10 C6 . 0.5(3)
C3 C6 C10 C9 . -0.8(3)
C5 C6 C10 C9 . 178.78(18)
